data_9013833
loop_
_publ_author_name
'Cadoni, M.'
'Ferraris, G.'

_publ_section_title
;Two new members of the rhodesite mero-plesiotype series close to delhayelite
 and hydrodelhayelite: synthesis and crystal structure Note: Sample TRO4 Note:
 cell parameters, occupancy and positional parameters corrected by author
;
_journal_name_full 'European Journal of Mineralogy'
_journal_page_first 485
_journal_page_last 493
_journal_paper_doi 10.1127/0935-1221/2009/0021-1918
_journal_volume 21
_journal_year 2009
_chemical_formula_structural KNa3SrSi8O19*4.3H2O
_chemical_formula_sum 'H18 K Na3 O23.28 Si8 Sr'
_space_group_IT_number 11
_symmetry_space_group_name_Hall '-P 2yb'
_symmetry_space_group_name_H-M 'P 1 21/m 1'
_cell_angle_alpha 90
_cell_angle_beta 91.81
_cell_angle_gamma 90
_cell_formula_units_Z 2
_cell_length_a 6.6599
_cell_length_b 23.7225
_cell_length_c 7.0225
_cell_volume 1108.928
_database_code_amcsd 0007279
_exptl_crystal_density_diffrn 2.429
_cod_original_formula_sum 'Na3 Sr K Si8 O23.28 H18'
_cod_database_code 9013833
_amcsd_formula_title KNa3SrSi8O19*4.3H2O

loop_
_space_group_symop_operation_xyz
x,y,z
x,1/2-y,z
-x,1/2+y,-z
-x,-y,-z

loop_
_atom_site_label
_atom_site_fract_x
_atom_site_fract_y
_atom_site_fract_z
_atom_site_occupancy
_atom_site_U_iso_or_equiv
_atom_site_type_symbol
_atom_site_attached_hydrogens
Na1 0.01700 0.50580 0.74230 1.00000 0.02600 Na 0
Na2 0.50000 0.50000 0.00000 1.00000 0.01800 Na 0
Sr 0.50000 0.50000 0.50000 1.00000 0.00800 Sr 0
K 0.59470 0.75000 0.00660 1.00000 0.03300 K 0
Si1 0.47750 0.68330 0.49750 1.00000 0.00600 Si 0
Si2 0.27030 0.38520 0.77480 1.00000 0.00700 Si 0
Si3 0.08650 0.61680 0.51140 1.00000 0.00800 Si 0
Si4 0.25960 0.38480 0.21070 1.00000 0.00700 Si 0
O1 0.24740 0.66850 0.53400 1.00000 0.01500 O 0
O2 0.49630 0.75000 0.46690 1.00000 0.01700 O 0
O3 0.61820 0.66630 0.67830 1.00000 0.01700 O 0
O4 0.54550 0.65330 0.30480 1.00000 0.01500 O 0
O5 0.30770 0.45010 0.75320 1.00000 0.01300 O 0
O6 0.24430 0.36240 -0.00840 1.00000 0.01000 O 0
O7 0.07000 0.36200 0.65740 1.00000 0.01200 O 0
O8 0.18000 0.55710 0.46810 1.00000 0.01600 O 0
O9 -0.02880 0.61730 0.71420 1.00000 0.01600 O 0
O10 0.34590 0.44570 0.23800 1.00000 0.02000 O 0
Wat1A 0.23600 0.68280 0.97000 0.32000 0.03900 O 2
Wat1B 0.23200 0.73200 0.90800 0.17000 0.05500 O 2
Wat1C 0.23000 0.70800 0.94600 0.15000 0.03700 O 2
Wat2 0.96100 0.75000 0.20420 1.00000 0.03700 O 2
Wat3 0.19540 0.56160 0.04850 1.00000 0.03300 O 2

loop_
_cod_changelog_entry_id
_cod_changelog_entry_author
_cod_changelog_entry_date
_cod_changelog_entry_text
1
;cod-tools version 3.8.0
Id: cif_guess_AMCSD_atom_types 9581 2023-05-17 12:35:41Z saulius
;
2023-05-18T11:42:34+03:00
;Derived atom types and hydrogen counts
from atom names that follow the AMCSD naming convention
(Wat == water, O-H == hydroxyl).
;

loop_
_cod_related_entry_id
_cod_related_entry_database
_cod_related_entry_code
1 AMCSD 0007279
